data_7006773
loop_
_publ_author_name
'Jim\'enez-Rodr\'iguez, Cristina'
'Roca, Francesc X.'
'Bo, Carles'
'Benet-Buchholz, Jordi'
'Escudero-Ad\'an, Eduardo C'
'Freixa, Zoraida'
'van Leeuwen, Piet W. N. M.'

_publ_section_title
;
 SPANphos: trans-spanning diphosphines as cis chelating ligands!
;
_journal_issue 1
_journal_name_full 'Dalton transactions (Cambridge, England : 2003)'
_journal_page_first 268
_journal_page_last 278
_journal_paper_doi 10.1039/b513870c
_journal_year 2006
_chemical_formula_sum 'C47 H42 O4 P2'
_chemical_formula_weight 732.75
_chemical_name_systematic
;
?
;
_space_group_IT_number 14
_symmetry_cell_setting monoclinic
_symmetry_space_group_name_Hall '-P 2ybc'
_symmetry_space_group_name_H-M 'P 1 21/c 1'
_atom_sites_solution_hydrogens geom
_atom_sites_solution_primary direct
_atom_sites_solution_secondary difmap
_audit_creation_method SHELXL-97
_cell_angle_alpha 90.00
_cell_angle_beta 96.9550(10)
_cell_angle_gamma 90.00
_cell_formula_units_Z 4
_cell_length_a 11.7640(5)
_cell_length_b 24.9675(11)
_cell_length_c 12.5726(6)
_cell_measurement_reflns_used 4167
_cell_measurement_temperature 100(2)
_cell_measurement_theta_max 39.14
_cell_measurement_theta_min 4.13
_cell_volume 3665.6(3)
_computing_cell_refinement 'Bruker-Nonius Apex v1.0-22 2002'
_computing_data_collection 'Bruker-Nonius Apex v1.0-22 2002'
_computing_data_reduction 'SAINT+ Version 7.06A Bruker-Nonius, 2004'
_computing_molecular_graphics 'Shelxtl Version 6.12 (Sheldrick, 2001)'
_computing_publication_material 'Shelxtl Version 6.12 (Sheldrick, 2001)'
_computing_structure_refinement 'Shelxtl Version 6.12 (Sheldrick, 2001)'
_computing_structure_solution 'Shelxtl Version 6.12 (Sheldrick, 2001)'
_diffrn_ambient_temperature 100(2)
_diffrn_detector_area_resol_mean 512
_diffrn_detector_type '4K CCD area detector APEX II'
_diffrn_measured_fraction_theta_full 0.491
_diffrn_measured_fraction_theta_max 0.491
_diffrn_measurement_device_type 'Kappa 4-axis goniometer bruker-nonius'
_diffrn_measurement_method
;
Fullsphere data collection, phi and omega scans
;
_diffrn_measurement_specimen_support 'magnetic support whith 10 micron nylon fiber cryoloop'
_diffrn_radiation_monochromator 'Multilayer Montel 200 mirrors'
_diffrn_radiation_type MoK\a
_diffrn_radiation_wavelength 0.71073
_diffrn_reflns_av_R_equivalents 0.0251
_diffrn_reflns_av_sigmaI/netI 0.0391
_diffrn_reflns_limit_h_max 21
_diffrn_reflns_limit_h_min -7
_diffrn_reflns_limit_k_max 29
_diffrn_reflns_limit_k_min -35
_diffrn_reflns_limit_l_max 22
_diffrn_reflns_limit_l_min -4
_diffrn_reflns_number 17439
_diffrn_reflns_theta_full 39.50
_diffrn_reflns_theta_max 39.50
_diffrn_reflns_theta_min 3.01
_diffrn_source 'rotating anode X-ray tube'
_diffrn_source_current 90
_diffrn_source_power 50
_diffrn_source_size '3 mm x 0.3 mm fine focus'
_diffrn_source_type 'Bruker-Nonius FR 591'
_exptl_absorpt_coefficient_mu 0.166
_exptl_absorpt_correction_T_max 1.0000
_exptl_absorpt_correction_T_min 0.5381
_exptl_absorpt_correction_type empirical
_exptl_absorpt_process_details
;
SADABS Version 2.1 2003 Bruker-Nonius
Blessing, Acta Cryst. (1995) A51 33-38
;
_exptl_crystal_colour translucent
_exptl_crystal_density_diffrn 1.328
_exptl_crystal_density_method 'not measured'
_exptl_crystal_description block
_exptl_crystal_F_000 1544
_exptl_crystal_size_max 0.20
_exptl_crystal_size_mid 0.20
_exptl_crystal_size_min 0.10
_refine_diff_density_max 0.424
_refine_diff_density_min -0.282
_refine_diff_density_rms 0.048
_refine_ls_extinction_method none
_refine_ls_goodness_of_fit_ref 1.034
_refine_ls_hydrogen_treatment noref
_refine_ls_matrix_type full
_refine_ls_number_parameters 484
_refine_ls_number_reflns 10811
_refine_ls_number_restraints 0
_refine_ls_restrained_S_all 1.034
_refine_ls_R_factor_all 0.0507
_refine_ls_R_factor_gt 0.0402
_refine_ls_shift/su_max 0.002
_refine_ls_shift/su_mean 0.000
_refine_ls_structure_factor_coef Fsqd
_refine_ls_weighting_details 'calc w=1/[\s^2^(Fo^2^)+(0.0627P)^2^+0.9500P] where P=(Fo^2^+2Fc^2^)/3'
_refine_ls_weighting_scheme calc
_refine_ls_wR_factor_gt 0.1116
_refine_ls_wR_factor_ref 0.1187
_reflns_number_gt 8979
_reflns_number_total 10811
_reflns_threshold_expression >2sigma(I)
_cod_data_source_file b513870c.txt
_cod_data_source_block cj079_0m
_cod_depositor_comments
;
The following automatic conversions were performed:
'_diffrn_measurement_specimen_suppport' tag replaced with
'_diffrn_measurement_specimen_support'.

Automatic conversion script
Id: cif_correct_tags 1383 2010-08-28 14:59:44Z saulius 

The following automatic conversions were performed:
'_symmetry_cell_setting' value 'Monoclinic' changed to 'monoclinic'
according to '/home/saulius/struct/CIF-dictionaries/cif_core.dic'
dictionary named 'cif_core.dic' version 2.4.1 from 2010-06-29.

Automatic conversion script
Id: cif_fix_enum 1527 2010-12-29 10:47:43Z saulius 
;
_cod_original_sg_symbol_H-M P2(1)/c
_cod_database_code 7006773

loop_
_symmetry_equiv_pos_as_xyz
'x, y, z'
'-x, y+1/2, -z+1/2'
'-x, -y, -z'
'x, -y-1/2, z-1/2'

loop_
_atom_site_label
_atom_site_type_symbol
_atom_site_fract_x
_atom_site_fract_y
_atom_site_fract_z
_atom_site_U_iso_or_equiv
_atom_site_adp_type
_atom_site_occupancy
_atom_site_symmetry_multiplicity
_atom_site_calc_flag
_atom_site_refinement_flags
_atom_site_disorder_assembly
_atom_site_disorder_group
P1 P 0.48509(3) 0.152014(13) 0.61024(2) 0.01435(8) Uani 1 1 d . . .
O1 O 0.24848(7) 0.12013(3) 0.53787(5) 0.01262(17) Uani 1 1 d . . .
C1 C 0.14483(9) 0.09013(4) 0.51359(7) 0.0114(2) Uani 1 1 d . . .
P2 P 0.09221(3) 0.015575(12) 0.813804(18) 0.01260(7) Uani 1 1 d . . .
O2 O 0.12653(8) 0.05796(3) 0.60386(5) 0.01295(18) Uani 1 1 d . . .
C2 C 0.04230(10) 0.12691(5) 0.48903(8) 0.0151(2) Uani 1 1 d . . .
H2A H -0.0278 0.1046 0.4818 0.018 Uiso 1 1 calc R . .
H2B H 0.0472 0.1440 0.4187 0.018 Uiso 1 1 calc R . .
C3 C 0.02836(10) 0.17137(5) 0.57121(8) 0.0144(2) Uani 1 1 d . . .
O3 O 0.62605(10) 0.18406(4) 0.83361(6) 0.0216(2) Uani 1 1 d . . .
O4 O 0.19348(9) -0.00316(4) 1.06135(6) 0.0192(2) Uani 1 1 d . . .
C4 C 0.14580(10) 0.19094(5) 0.62025(8) 0.0130(2) Uani 1 1 d . . .
C5 C 0.15424(11) 0.23597(5) 0.68746(8) 0.0160(3) Uani 1 1 d . . .
H5A H 0.0859 0.2525 0.7041 0.019 Uiso 1 1 calc R . .
C6 C 0.25926(12) 0.25728(5) 0.73068(8) 0.0169(3) Uani 1 1 d . . .
C7 C 0.35815(11) 0.23269(5) 0.70505(8) 0.0163(2) Uani 1 1 d . . .
H7A H 0.4304 0.2475 0.7318 0.020 Uiso 1 1 calc R . .
C8 C 0.35467(10) 0.18672(5) 0.64090(7) 0.0128(2) Uani 1 1 d . . .
C9 C 0.24667(10) 0.16588(4) 0.60012(7) 0.0117(2) Uani 1 1 d . . .
C10 C -0.04217(12) 0.15252(5) 0.65957(9) 0.0193(3) Uani 1 1 d . . .
H10A H -0.0045 0.1216 0.6968 0.029 Uiso 1 1 calc R . .
H10B H -0.1191 0.1423 0.6273 0.029 Uiso 1 1 calc R . .
H10C H -0.0478 0.1817 0.7109 0.029 Uiso 1 1 calc R . .
C11 C -0.03637(12) 0.21759(6) 0.50931(10) 0.0225(3) Uani 1 1 d . . .
H11A H -0.0493 0.2465 0.5592 0.034 Uiso 1 1 calc R . .
H11B H -0.1102 0.2045 0.4745 0.034 Uiso 1 1 calc R . .
H11C H 0.0092 0.2312 0.4548 0.034 Uiso 1 1 calc R . .
C12 C 0.26414(15) 0.30561(6) 0.80408(11) 0.0261(3) Uani 1 1 d . . .
H12A H 0.3420 0.3203 0.8131 0.039 Uiso 1 1 calc R . .
H12B H 0.2431 0.2949 0.8741 0.039 Uiso 1 1 calc R . .
H12C H 0.2105 0.3330 0.7726 0.039 Uiso 1 1 calc R . .
C13 C 0.15854(10) 0.05519(5) 0.41697(7) 0.0138(2) Uani 1 1 d . . .
H13A H 0.1739 0.0787 0.3570 0.017 Uiso 1 1 calc R . .
H13B H 0.0849 0.0367 0.3952 0.017 Uiso 1 1 calc R . .
C14 C 0.25327(10) 0.01299(4) 0.43338(7) 0.0127(2) Uani 1 1 d . . .
C15 C 0.25622(10) -0.01013(4) 0.54610(7) 0.0119(2) Uani 1 1 d . . .
C16 C 0.32561(11) -0.05449(5) 0.57650(8) 0.0143(2) Uani 1 1 d . . .
H16A H 0.3705 -0.0695 0.5261 0.017 Uiso 1 1 calc R . .
C17 C 0.33106(11) -0.07741(5) 0.67830(8) 0.0152(2) Uani 1 1 d . . .
C18 C 0.26078(10) -0.05633(5) 0.74949(7) 0.0145(2) Uani 1 1 d . . .
H18A H 0.2604 -0.0727 0.8177 0.017 Uiso 1 1 calc R . .
C19 C 0.19077(10) -0.01180(4) 0.72353(7) 0.0120(2) Uani 1 1 d . . .
C20 C 0.19285(9) 0.01209(4) 0.62226(7) 0.0114(2) Uani 1 1 d . . .
C21 C 0.22317(12) -0.03113(5) 0.34865(8) 0.0193(3) Uani 1 1 d . . .
H21A H 0.1482 -0.0464 0.3576 0.029 Uiso 1 1 calc R . .
H21B H 0.2814 -0.0594 0.3578 0.029 Uiso 1 1 calc R . .
H21C H 0.2208 -0.0157 0.2768 0.029 Uiso 1 1 calc R . .
C22 C 0.37048(11) 0.03626(5) 0.41614(7) 0.0158(2) Uani 1 1 d . . .
H22A H 0.3905 0.0652 0.4677 0.024 Uiso 1 1 calc R . .
H22B H 0.3671 0.0504 0.3431 0.024 Uiso 1 1 calc R . .
H22C H 0.4286 0.0080 0.4266 0.024 Uiso 1 1 calc R . .
C23 C 0.41456(14) -0.12247(6) 0.71033(10) 0.0235(3) Uani 1 1 d . . .
H23A H 0.3878 -0.1431 0.7687 0.035 Uiso 1 1 calc R . .
H23B H 0.4903 -0.1074 0.7343 0.035 Uiso 1 1 calc R . .
H23C H 0.4196 -0.1460 0.6486 0.035 Uiso 1 1 calc R . .
C24 C 0.59428(10) 0.20328(5) 0.64134(7) 0.0149(2) Uani 1 1 d . . .
C25 C 0.62720(11) 0.23557(5) 0.55878(8) 0.0182(3) Uani 1 1 d . . .
H25A H 0.5907 0.2307 0.4878 0.022 Uiso 1 1 calc R . .
C26 C 0.71142(12) 0.27430(5) 0.57825(9) 0.0194(3) Uani 1 1 d . . .
H26A H 0.7316 0.2959 0.5212 0.023 Uiso 1 1 calc R . .
C27 C 0.76652(12) 0.28144(5) 0.68207(9) 0.0193(3) Uani 1 1 d . . .
H27A H 0.8244 0.3079 0.6958 0.023 Uiso 1 1 calc R . .
C28 C 0.73661(11) 0.24989(5) 0.76490(8) 0.0185(3) Uani 1 1 d . . .
H28A H 0.7743 0.2545 0.8355 0.022 Uiso 1 1 calc R . .
C29 C 0.65108(10) 0.21141(5) 0.74437(7) 0.0153(2) Uani 1 1 d . . .
C30 C 0.57879(11) 0.13362(5) 0.82575(8) 0.0165(3) Uani 1 1 d . . .
C31 C 0.59718(12) 0.10341(5) 0.91986(9) 0.0213(3) Uani 1 1 d . . .
H31A H 0.6383 0.1184 0.9826 0.026 Uiso 1 1 calc R . .
C32 C 0.55559(13) 0.05195(6) 0.92146(10) 0.0243(3) Uani 1 1 d . . .
H32A H 0.5689 0.0313 0.9852 0.029 Uiso 1 1 calc R . .
C33 C 0.49399(13) 0.02997(6) 0.82998(11) 0.0243(3) Uani 1 1 d . . .
H33A H 0.4655 -0.0056 0.8310 0.029 Uiso 1 1 calc R . .
C34 C 0.47467(11) 0.06069(5) 0.73725(10) 0.0196(3) Uani 1 1 d . . .
H34A H 0.4322 0.0458 0.6752 0.024 Uiso 1 1 calc R . .
C35 C 0.51618(10) 0.11279(5) 0.73327(8) 0.0156(2) Uani 1 1 d . . .
C36 C 0.18856(10) 0.05670(5) 0.90478(7) 0.0140(2) Uani 1 1 d . . .
C37 C 0.22499(13) 0.10568(5) 0.86808(8) 0.0195(3) Uani 1 1 d . . .
H37A H 0.2023 0.1156 0.7957 0.023 Uiso 1 1 calc R . .
C38 C 0.29366(14) 0.14052(6) 0.93416(9) 0.0230(3) Uani 1 1 d . . .
H38A H 0.3178 0.1736 0.9072 0.028 Uiso 1 1 calc R . .
C39 C 0.32649(13) 0.12598(5) 1.04091(9) 0.0222(3) Uani 1 1 d . . .
H39A H 0.3729 0.1494 1.0872 0.027 Uiso 1 1 calc R . .
C40 C 0.29163(12) 0.07770(5) 1.07917(8) 0.0194(3) Uani 1 1 d . . .
H40A H 0.3146 0.0678 1.1516 0.023 Uiso 1 1 calc R . .
C41 C 0.22241(11) 0.04314(5) 1.01166(7) 0.0145(2) Uani 1 1 d . . .
C42 C 0.12967(10) -0.04323(5) 1.00914(7) 0.0136(2) Uani 1 1 d . . .
C43 C 0.11567(12) -0.08809(5) 1.07329(7) 0.0170(3) Uani 1 1 d . . .
H43A H 0.1509 -0.0890 1.1454 0.020 Uiso 1 1 calc R . .
C44 C 0.05065(12) -0.13109(5) 1.03186(8) 0.0177(3) Uani 1 1 d . . .
H44A H 0.0412 -0.1615 1.0754 0.021 Uiso 1 1 calc R . .
C45 C -0.00117(12) -0.12972(5) 0.92579(9) 0.0193(3) Uani 1 1 d . . .
H45A H -0.0466 -0.1590 0.8971 0.023 Uiso 1 1 calc R . .
C46 C 0.01415(11) -0.08552(5) 0.86300(8) 0.0180(3) Uani 1 1 d . . .
H46A H -0.0213 -0.0849 0.7910 0.022 Uiso 1 1 calc R . .
C47 C 0.08068(10) -0.04128(5) 0.90238(7) 0.0134(2) Uani 1 1 d . . .

loop_
_atom_site_aniso_label
_atom_site_aniso_U_11
_atom_site_aniso_U_22
_atom_site_aniso_U_33
_atom_site_aniso_U_23
_atom_site_aniso_U_13
_atom_site_aniso_U_12
P1 0.01167(13) 0.01828(17) 0.01304(9) -0.00537(8) 0.00123(10) -0.00041(11)
O1 0.0110(3) 0.0126(4) 0.0141(2) -0.0019(2) 0.0010(3) -0.0008(3)
C1 0.0108(4) 0.0122(5) 0.0109(3) 0.0022(3) 0.0002(3) -0.0017(4)
P2 0.01291(13) 0.01490(16) 0.01003(8) 0.00138(7) 0.00148(9) 0.00208(11)
O2 0.0150(4) 0.0127(4) 0.0114(2) 0.0029(2) 0.0026(3) 0.0023(3)
C2 0.0121(4) 0.0172(6) 0.0152(3) 0.0035(3) -0.0015(4) 0.0008(4)
C3 0.0104(4) 0.0145(6) 0.0183(4) 0.0042(3) 0.0018(4) 0.0020(4)
O3 0.0325(6) 0.0192(5) 0.0126(3) -0.0006(2) 0.0004(3) -0.0125(4)
O4 0.0281(5) 0.0168(5) 0.0115(2) 0.0026(2) -0.0016(3) -0.0069(4)
C4 0.0124(4) 0.0120(6) 0.0149(3) 0.0033(3) 0.0022(4) 0.0005(4)
C5 0.0157(5) 0.0137(6) 0.0193(4) 0.0005(3) 0.0047(4) 0.0030(5)
C6 0.0187(6) 0.0142(6) 0.0183(4) -0.0030(3) 0.0046(4) 0.0002(5)
C7 0.0159(5) 0.0164(6) 0.0167(3) -0.0041(3) 0.0025(4) -0.0017(5)
C8 0.0121(4) 0.0144(6) 0.0121(3) -0.0017(3) 0.0018(3) -0.0001(4)
C9 0.0123(4) 0.0114(5) 0.0113(3) 0.0008(3) 0.0012(3) 0.0007(4)
C10 0.0158(5) 0.0181(7) 0.0252(4) 0.0023(4) 0.0063(5) 0.0010(5)
C11 0.0182(6) 0.0199(7) 0.0283(5) 0.0075(4) -0.0016(5) 0.0060(5)
C12 0.0275(8) 0.0218(8) 0.0298(5) -0.0122(5) 0.0067(6) 0.0006(6)
C13 0.0147(5) 0.0166(6) 0.0097(3) 0.0004(3) -0.0003(3) -0.0020(4)
C14 0.0146(5) 0.0144(5) 0.0093(3) -0.0018(3) 0.0017(3) -0.0025(4)
C15 0.0134(4) 0.0116(5) 0.0109(3) -0.0008(3) 0.0021(3) -0.0007(4)
C16 0.0155(5) 0.0130(6) 0.0151(3) -0.0005(3) 0.0047(4) -0.0001(4)
C17 0.0155(5) 0.0121(6) 0.0184(4) 0.0026(3) 0.0041(4) 0.0012(4)
C18 0.0155(5) 0.0145(6) 0.0138(3) 0.0035(3) 0.0026(4) 0.0017(4)
C19 0.0123(4) 0.0136(5) 0.0102(3) 0.0011(3) 0.0022(3) 0.0005(4)
C20 0.0129(4) 0.0110(5) 0.0103(3) 0.0002(3) 0.0008(3) 0.0001(4)
C21 0.0240(6) 0.0194(6) 0.0142(3) -0.0056(3) 0.0012(4) -0.0050(5)
C22 0.0161(5) 0.0194(6) 0.0124(3) -0.0010(3) 0.0040(4) -0.0037(5)
C23 0.0236(7) 0.0193(7) 0.0288(5) 0.0082(4) 0.0079(5) 0.0074(6)
C24 0.0130(5) 0.0188(6) 0.0128(3) -0.0024(3) 0.0013(4) -0.0001(4)
C25 0.0166(5) 0.0244(7) 0.0139(3) 0.0001(3) 0.0021(4) 0.0018(5)
C26 0.0183(6) 0.0223(7) 0.0181(4) 0.0026(4) 0.0050(4) 0.0012(5)
C27 0.0178(5) 0.0178(7) 0.0223(4) -0.0002(4) 0.0030(4) -0.0024(5)
C28 0.0187(5) 0.0187(6) 0.0175(4) -0.0015(3) -0.0006(4) -0.0043(5)
C29 0.0163(5) 0.0164(6) 0.0130(3) -0.0013(3) 0.0008(4) -0.0029(4)
C30 0.0183(5) 0.0148(6) 0.0162(3) -0.0012(3) 0.0008(4) -0.0034(5)
C31 0.0230(6) 0.0218(7) 0.0185(4) 0.0037(4) -0.0002(5) -0.0056(5)
C32 0.0223(6) 0.0229(8) 0.0271(5) 0.0060(4) -0.0001(5) -0.0036(6)
C33 0.0223(6) 0.0146(7) 0.0350(6) 0.0012(4) -0.0005(6) -0.0039(6)
C34 0.0153(5) 0.0170(7) 0.0262(4) -0.0051(4) 0.0007(5) -0.0002(5)
C35 0.0130(5) 0.0163(6) 0.0174(3) -0.0038(3) 0.0008(4) 0.0003(4)
C36 0.0161(5) 0.0148(6) 0.0113(3) 0.0009(3) 0.0023(4) 0.0021(4)
C37 0.0256(6) 0.0165(6) 0.0161(3) 0.0035(3) 0.0013(4) -0.0022(5)
C38 0.0302(7) 0.0172(7) 0.0213(4) 0.0034(4) 0.0016(5) -0.0059(6)
C39 0.0262(7) 0.0201(7) 0.0195(4) -0.0010(4) -0.0001(5) -0.0055(5)
C40 0.0255(6) 0.0171(6) 0.0147(3) -0.0006(3) -0.0014(4) -0.0031(5)
C41 0.0176(5) 0.0140(6) 0.0120(3) 0.0005(3) 0.0016(4) 0.0009(4)
C42 0.0166(5) 0.0135(6) 0.0110(3) 0.0001(3) 0.0027(4) 0.0002(4)
C43 0.0228(6) 0.0160(6) 0.0123(3) 0.0018(3) 0.0032(4) -0.0012(5)
C44 0.0233(6) 0.0138(6) 0.0167(3) 0.0003(3) 0.0057(4) 0.0006(5)
C45 0.0220(6) 0.0165(6) 0.0191(4) -0.0010(3) 0.0015(4) -0.0032(5)
C46 0.0193(5) 0.0198(6) 0.0146(3) 0.0002(3) 0.0001(4) -0.0022(5)
C47 0.0137(4) 0.0156(6) 0.0110(3) 0.0005(3) 0.0017(3) 0.0014(4)

loop_
_atom_type_symbol
_atom_type_description
_atom_type_scat_dispersion_real
_atom_type_scat_dispersion_imag
_atom_type_scat_source
C C 0.0033 0.0016 'International Tables Vol C Tables 4.2.6.8 and 6.1.1.4'
H H 0.0000 0.0000 'International Tables Vol C Tables 4.2.6.8 and 6.1.1.4'
O O 0.0106 0.0060 'International Tables Vol C Tables 4.2.6.8 and 6.1.1.4'
P P 0.1023 0.0942 'International Tables Vol C Tables 4.2.6.8 and 6.1.1.4'

loop_
_geom_angle_atom_site_label_1
_geom_angle_atom_site_label_2
_geom_angle_atom_site_label_3
_geom_angle
_geom_angle_site_symmetry_1
_geom_angle_site_symmetry_3
_geom_angle_publ_flag
C24 P1 C35 97.53(5) . . ?
C24 P1 C8 102.00(5) . . ?
C35 P1 C8 99.27(5) . . ?
C9 O1 C1 118.72(9) . . ?
O2 C1 O1 109.35(6) . . ?
O2 C1 C2 108.03(10) . . ?
O1 C1 C2 111.23(9) . . ?
O2 C1 C13 110.69(9) . . ?
O1 C1 C13 107.49(10) . . ?
C2 C1 C13 110.08(7) . . ?
C47 P2 C36 98.16(4) . . ?
C47 P2 C19 100.72(5) . . ?
C36 P2 C19 101.81(5) . . ?
C20 O2 C1 117.41(9) . . ?
C1 C2 C3 116.53(7) . . ?
C4 C3 C10 110.35(8) . . ?
C4 C3 C2 109.75(10) . . ?
C10 C3 C2 112.01(10) . . ?
C4 C3 C11 109.44(10) . . ?
C10 C3 C11 108.48(11) . . ?
C2 C3 C11 106.71(8) . . ?
C30 O3 C29 121.37(8) . . ?
C42 O4 C41 123.18(7) . . ?
C9 C4 C5 118.05(10) . . ?
C9 C4 C3 122.26(10) . . ?
C5 C4 C3 119.69(11) . . ?
C6 C5 C4 122.39(12) . . ?
C7 C6 C5 117.99(11) . . ?
C7 C6 C12 121.50(11) . . ?
C5 C6 C12 120.51(13) . . ?
C6 C7 C8 121.97(10) . . ?
C7 C8 C9 118.29(11) . . ?
C7 C8 P1 122.60(8) . . ?
C9 C8 P1 119.11(8) . . ?
O1 C9 C4 123.01(9) . . ?
O1 C9 C8 115.75(10) . . ?
C4 C9 C8 121.22(10) . . ?
C1 C13 C14 115.70(6) . . ?
C15 C14 C13 108.67(9) . . ?
C15 C14 C22 110.74(7) . . ?
C13 C14 C22 111.86(10) . . ?
C15 C14 C21 110.37(9) . . ?
C13 C14 C21 107.22(8) . . ?
C22 C14 C21 107.91(10) . . ?
C20 C15 C16 117.93(9) . . ?
C20 C15 C14 122.12(9) . . ?
C16 C15 C14 119.94(10) . . ?
C17 C16 C15 122.31(12) . . ?
C18 C17 C16 117.97(10) . . ?
C18 C17 C23 121.72(10) . . ?
C16 C17 C23 120.27(12) . . ?
C17 C18 C19 121.94(9) . . ?
C18 C19 C20 118.26(11) . . ?
C18 C19 P2 123.10(8) . . ?
C20 C19 P2 118.61(8) . . ?
O2 C20 C15 123.27(8) . . ?
O2 C20 C19 115.39(10) . . ?
C15 C20 C19 121.33(10) . . ?
C29 C24 C25 117.22(10) . . ?
C29 C24 P1 123.10(9) . . ?
C25 C24 P1 119.65(7) . . ?
C26 C25 C24 121.69(9) . . ?
C25 C26 C27 119.70(12) . . ?
C28 C27 C26 119.92(11) . . ?
C27 C28 C29 119.78(9) . . ?
O3 C29 C28 114.36(8) . . ?
O3 C29 C24 123.92(10) . . ?
C28 C29 C24 121.69(11) . . ?
O3 C30 C31 114.42(8) . . ?
O3 C30 C35 124.59(10) . . ?
C31 C30 C35 120.98(12) . . ?
C32 C31 C30 119.83(10) . . ?
C31 C32 C33 120.36(12) . . ?
C34 C33 C32 119.32(13) . . ?
C33 C34 C35 121.52(10) . . ?
C34 C35 C30 117.97(10) . . ?
C34 C35 P1 119.69(7) . . ?
C30 C35 P1 122.33(10) . . ?
C37 C36 C41 117.93(10) . . ?
C37 C36 P2 118.61(6) . . ?
C41 C36 P2 123.35(9) . . ?
C38 C37 C36 122.05(9) . . ?
C37 C38 C39 118.91(13) . . ?
C40 C39 C38 120.16(11) . . ?
C39 C40 C41 120.20(9) . . ?
O4 C41 C36 125.68(10) . . ?
O4 C41 C40 113.58(8) . . ?
C36 C41 C40 120.74(11) . . ?
O4 C42 C47 125.02(10) . . ?
O4 C42 C43 113.81(7) . . ?
C47 C42 C43 121.17(10) . . ?
C44 C43 C42 120.13(8) . . ?
C43 C44 C45 119.84(11) . . ?
C46 C45 C44 119.52(11) . . ?
C45 C46 C47 122.08(8) . . ?
C42 C47 C46 117.24(10) . . ?
C42 C47 P2 124.27(9) . . ?
C46 C47 P2 118.43(6) . . ?

loop_
_geom_bond_atom_site_label_1
_geom_bond_atom_site_label_2
_geom_bond_distance
_geom_bond_site_symmetry_2
_geom_bond_publ_flag
P1 C24 1.8219(12) . ?
P1 C35 1.8298(11) . ?
P1 C8 1.8431(13) . ?
O1 C9 1.3863(13) . ?
O1 C1 1.4322(13) . ?
C1 O2 1.4278(12) . ?
C1 C2 1.5177(15) . ?
C1 C13 1.5199(14) . ?
P2 C47 1.8194(11) . ?
P2 C36 1.8258(10) . ?
P2 C19 1.8489(13) . ?
O2 C20 1.3891(13) . ?
C2 C3 1.5387(17) . ?
C3 C4 1.5236(15) . ?
C3 C10 1.539(2) . ?
C3 C11 1.5406(15) . ?
O3 C30 1.3753(15) . ?
O3 C29 1.3755(14) . ?
O4 C42 1.3697(13) . ?
O4 C41 1.3762(15) . ?
C4 C9 1.3915(18) . ?
C4 C5 1.4028(16) . ?
C5 C6 1.3935(17) . ?
C6 C7 1.387(2) . ?
C6 C12 1.5160(17) . ?
C7 C8 1.4005(15) . ?
C8 C9 1.4107(15) . ?
C13 C14 1.5294(16) . ?
C14 C15 1.5269(13) . ?
C14 C22 1.5356(18) . ?
C14 C21 1.5435(14) . ?
C15 C20 1.3977(16) . ?
C15 C16 1.4012(15) . ?
C16 C17 1.3963(15) . ?
C17 C18 1.3933(19) . ?
C17 C23 1.5155(17) . ?
C18 C19 1.3983(15) . ?
C19 C20 1.4090(13) . ?
C24 C29 1.3986(11) . ?
C24 C25 1.4051(17) . ?
C25 C26 1.3849(18) . ?
C26 C27 1.3967(14) . ?
C27 C28 1.3848(18) . ?
C28 C29 1.3926(17) . ?
C30 C31 1.3978(15) . ?
C30 C35 1.3991(13) . ?
C31 C32 1.376(2) . ?
C32 C33 1.3955(17) . ?
C33 C34 1.3911(19) . ?
C34 C35 1.3925(19) . ?
C36 C37 1.3928(18) . ?
C36 C41 1.3961(12) . ?
C37 C38 1.3917(17) . ?
C38 C39 1.3988(15) . ?
C39 C40 1.379(2) . ?
C40 C41 1.4002(15) . ?
C42 C47 1.3960(11) . ?
C42 C43 1.4014(16) . ?
C43 C44 1.3830(17) . ?
C44 C45 1.3980(13) . ?
C45 C46 1.3813(18) . ?
C46 C47 1.4084(16) . ?

loop_
_geom_torsion_atom_site_label_1
_geom_torsion_atom_site_label_2
_geom_torsion_atom_site_label_3
_geom_torsion_atom_site_label_4
_geom_torsion
_geom_torsion_site_symmetry_1
_geom_torsion_site_symmetry_2
_geom_torsion_site_symmetry_3
_geom_torsion_site_symmetry_4
_geom_torsion_publ_flag
C9 O1 C1 O2 -78.96(11) . . . . ?
C9 O1 C1 C2 40.26(11) . . . . ?
C9 O1 C1 C13 160.83(8) . . . . ?
O1 C1 O2 C20 -75.95(11) . . . . ?
C2 C1 O2 C20 162.87(8) . . . . ?
C13 C1 O2 C20 42.29(11) . . . . ?
O2 C1 C2 C3 69.02(12) . . . . ?
O1 C1 C2 C3 -50.99(13) . . . . ?
C13 C1 C2 C3 -170.02(10) . . . . ?
C1 C2 C3 C4 33.94(14) . . . . ?
C1 C2 C3 C10 -88.99(12) . . . . ?
C1 C2 C3 C11 152.43(11) . . . . ?
C10 C3 C4 C9 116.56(12) . . . . ?
C2 C3 C4 C9 -7.35(14) . . . . ?
C11 C3 C4 C9 -124.14(12) . . . . ?
C10 C3 C4 C5 -64.00(13) . . . . ?
C2 C3 C4 C5 172.09(9) . . . . ?
C11 C3 C4 C5 55.31(15) . . . . ?
C9 C4 C5 C6 2.52(17) . . . . ?
C3 C4 C5 C6 -176.95(11) . . . . ?
C4 C5 C6 C7 0.30(18) . . . . ?
C4 C5 C6 C12 -179.23(11) . . . . ?
C5 C6 C7 C8 -2.21(18) . . . . ?
C12 C6 C7 C8 177.33(12) . . . . ?
C6 C7 C8 C9 1.21(17) . . . . ?
C6 C7 C8 P1 -177.60(9) . . . . ?
C24 P1 C8 C7 -18.38(10) . . . . ?
C35 P1 C8 C7 81.44(10) . . . . ?
C24 P1 C8 C9 162.82(8) . . . . ?
C35 P1 C8 C9 -97.36(9) . . . . ?
C1 O1 C9 C4 -14.90(13) . . . . ?
C1 O1 C9 C8 166.39(9) . . . . ?
C5 C4 C9 O1 177.83(9) . . . . ?
C3 C4 C9 O1 -2.71(16) . . . . ?
C5 C4 C9 C8 -3.53(15) . . . . ?
C3 C4 C9 C8 175.92(10) . . . . ?
C7 C8 C9 O1 -179.52(9) . . . . ?
P1 C8 C9 O1 -0.67(13) . . . . ?
C7 C8 C9 C4 1.75(16) . . . . ?
P1 C8 C9 C4 -179.40(8) . . . . ?
O2 C1 C13 C14 -56.08(12) . . . . ?
O1 C1 C13 C14 63.28(12) . . . . ?
C2 C1 C13 C14 -175.44(10) . . . . ?
C1 C13 C14 C15 38.19(13) . . . . ?
C1 C13 C14 C22 -84.38(11) . . . . ?
C1 C13 C14 C21 157.49(10) . . . . ?
C13 C14 C15 C20 -9.37(13) . . . . ?
C22 C14 C15 C20 113.88(12) . . . . ?
C21 C14 C15 C20 -126.68(11) . . . . ?
C13 C14 C15 C16 171.76(9) . . . . ?
C22 C14 C15 C16 -64.99(13) . . . . ?
C21 C14 C15 C16 54.45(14) . . . . ?
C20 C15 C16 C17 1.43(17) . . . . ?
C14 C15 C16 C17 -179.65(10) . . . . ?
C15 C16 C17 C18 2.80(17) . . . . ?
C15 C16 C17 C23 -175.02(11) . . . . ?
C16 C17 C18 C19 -3.36(17) . . . . ?
C23 C17 C18 C19 174.42(11) . . . . ?
C17 C18 C19 C20 -0.31(16) . . . . ?
C17 C18 C19 P2 177.48(9) . . . . ?
C47 P2 C19 C18 -18.80(10) . . . . ?
C36 P2 C19 C18 81.99(10) . . . . ?
C47 P2 C19 C20 158.98(8) . . . . ?
C36 P2 C19 C20 -100.23(8) . . . . ?
C1 O2 C20 C15 -14.67(13) . . . . ?
C1 O2 C20 C19 166.52(8) . . . . ?
C16 C15 C20 O2 175.98(10) . . . . ?
C14 C15 C20 O2 -2.92(15) . . . . ?
C16 C15 C20 C19 -5.28(15) . . . . ?
C14 C15 C20 C19 175.83(10) . . . . ?
C18 C19 C20 O2 -176.41(9) . . . . ?
P2 C19 C20 O2 5.70(12) . . . . ?
C18 C19 C20 C15 4.75(15) . . . . ?
P2 C19 C20 C15 -173.14(8) . . . . ?
C35 P1 C24 C29 -15.33(12) . . . . ?
C8 P1 C24 C29 85.87(11) . . . . ?
C35 P1 C24 C25 162.54(11) . . . . ?
C8 P1 C24 C25 -96.26(11) . . . . ?
C29 C24 C25 C26 -0.7(2) . . . . ?
P1 C24 C25 C26 -178.68(11) . . . . ?
C24 C25 C26 C27 0.7(2) . . . . ?
C25 C26 C27 C28 -0.1(2) . . . . ?
C26 C27 C28 C29 -0.4(2) . . . . ?
C30 O3 C29 C28 -155.38(12) . . . . ?
C30 O3 C29 C24 26.6(2) . . . . ?
C27 C28 C29 O3 -177.64(13) . . . . ?
C27 C28 C29 C24 0.4(2) . . . . ?
C25 C24 C29 O3 178.02(12) . . . . ?
P1 C24 C29 O3 -4.07(19) . . . . ?
C25 C24 C29 C28 0.13(19) . . . . ?
P1 C24 C29 C28 178.04(10) . . . . ?
C29 O3 C30 C31 157.20(13) . . . . ?
C29 O3 C30 C35 -23.3(2) . . . . ?
O3 C30 C31 C32 -178.96(15) . . . . ?
C35 C30 C31 C32 1.5(2) . . . . ?
C30 C31 C32 C33 -0.7(3) . . . . ?
C31 C32 C33 C34 -0.3(3) . . . . ?
C32 C33 C34 C35 0.5(2) . . . . ?
C33 C34 C35 C30 0.2(2) . . . . ?
C33 C34 C35 P1 -178.42(12) . . . . ?
O3 C30 C35 C34 179.29(14) . . . . ?
C31 C30 C35 C34 -1.2(2) . . . . ?
O3 C30 C35 P1 -2.1(2) . . . . ?
C31 C30 C35 P1 177.38(11) . . . . ?
C24 P1 C35 C34 -163.29(12) . . . . ?
C8 P1 C35 C34 93.17(12) . . . . ?
C24 P1 C35 C30 18.14(13) . . . . ?
C8 P1 C35 C30 -85.39(12) . . . . ?
C47 P2 C36 C37 178.15(11) . . . . ?
C19 P2 C36 C37 75.33(12) . . . . ?
C47 P2 C36 C41 -5.84(12) . . . . ?
C19 P2 C36 C41 -108.66(11) . . . . ?
C41 C36 C37 C38 0.4(2) . . . . ?
P2 C36 C37 C38 176.66(13) . . . . ?
C36 C37 C38 C39 -0.4(2) . . . . ?
C37 C38 C39 C40 0.4(2) . . . . ?
C38 C39 C40 C41 -0.5(2) . . . . ?
C42 O4 C41 C36 2.5(2) . . . . ?
C42 O4 C41 C40 -177.69(12) . . . . ?
C37 C36 C41 O4 179.32(13) . . . . ?
P2 C36 C41 O4 3.28(19) . . . . ?
C37 C36 C41 C40 -0.5(2) . . . . ?
P2 C36 C41 C40 -176.55(11) . . . . ?
C39 C40 C41 O4 -179.28(14) . . . . ?
C39 C40 C41 C36 0.6(2) . . . . ?
C41 O4 C42 C47 -3.9(2) . . . . ?
C41 O4 C42 C43 176.56(12) . . . . ?
O4 C42 C43 C44 178.34(13) . . . . ?
C47 C42 C43 C44 -1.2(2) . . . . ?
C42 C43 C44 C45 0.0(2) . . . . ?
C43 C44 C45 C46 0.7(2) . . . . ?
C44 C45 C46 C47 -0.1(2) . . . . ?
O4 C42 C47 C46 -177.75(13) . . . . ?
C43 C42 C47 C46 1.75(19) . . . . ?
O4 C42 C47 P2 -0.57(19) . . . . ?
C43 C42 C47 P2 178.93(10) . . . . ?
C45 C46 C47 C42 -1.1(2) . . . . ?
C45 C46 C47 P2 -178.46(11) . . . . ?
C36 P2 C47 C42 4.64(12) . . . . ?
C19 P2 C47 C42 108.37(11) . . . . ?
C36 P2 C47 C46 -178.22(11) . . . . ?
C19 P2 C47 C46 -74.48(11) . . . . ?

loop_
_cod_related_entry_id
_cod_related_entry_database
_cod_related_entry_code
1 ChemSpider 21144818
